data_2003006
loop_
_publ_author_name
'Evain, M.'
'Gaudin, E.'
'Boucher, F.'
'Petricek, V.'
'Taulelle, F.'

_publ_section_title
;
 Structures and Phase Transitions of the <i>A</i>~7~PSe~6~ (<i>A</i> =
 Ag, Cu) Argyrodite-Type Ionic Conductors. I. Ag~7~PSe~6~
;
_journal_issue 4
_journal_name_full 'Acta Crystallographica Section B'
_journal_page_first 376
_journal_page_last 383
_journal_paper_doi 10.1107/S0108768197019654
_journal_volume 54
_journal_year 1998
_chemical_formula_moiety 'Ag7 P Se6'
_chemical_formula_sum 'Ag7 P Se6'
_chemical_formula_weight 1259.8
_space_group_crystal_system cubic
_space_group_IT_number 216
_space_group_name_Hall 'F -4 2 3'
_space_group_name_H-M_alt 'F -4 3 m'
_cell_angle_alpha 90
_cell_angle_beta 90
_cell_angle_gamma 90
_cell_formula_units_Z 4
_cell_length_a 10.838(3)
_cell_length_b 10.838(3)
_cell_length_c 10.838(3)
_cell_measurement_reflns_used 26
_cell_measurement_temperature 473
_cell_volume 1273.1(6)
_diffrn_ambient_temperature 473
_diffrn_measurement_device 'Siemens P4'
_diffrn_measurement_method \w
_diffrn_radiation_monochromator graphite
_diffrn_radiation_type 'Ag K-L~2,3~'
_diffrn_radiation_wavelength .56090
_diffrn_reflns_av_R_equivalents .056
_diffrn_reflns_limit_h_max 18
_diffrn_reflns_limit_h_min 0
_diffrn_reflns_limit_k_max 18
_diffrn_reflns_limit_k_min 0
_diffrn_reflns_limit_l_max 18
_diffrn_reflns_limit_l_min 0
_diffrn_reflns_number 2513
_diffrn_reflns_theta_max 50
_diffrn_reflns_theta_min 0
_diffrn_standards_decay_% <1
_diffrn_standards_interval_count 100
_diffrn_standards_number 3
_exptl_absorpt_coefficient_mu 14.65
_exptl_absorpt_correction_T_max .285
_exptl_absorpt_correction_T_min .271
_exptl_absorpt_correction_type sphere
_exptl_crystal_colour 'metallic luster'
_exptl_crystal_density_diffrn 6.569
_exptl_crystal_density_meas ?
_exptl_crystal_description sphere
_exptl_crystal_F_000 2192
_refine_diff_density_max .67
_refine_diff_density_min -.74
_refine_ls_extinction_coef .22(3)
_refine_ls_extinction_method
; Isotropic secondary extinction - Type I - Gaussian distribution (Becker
& Coppens, 1974)
;
_refine_ls_goodness_of_fit_obs 1.40
_refine_ls_matrix_type fullcycle
_refine_ls_number_parameters 33
_refine_ls_number_reflns 192
_refine_ls_number_restraints 0
_refine_ls_R_factor_obs .0326
_refine_ls_shift/esd_max <0.0001
_refine_ls_structure_factor_coef F
_refine_ls_weighting_details w=1/[\s^2^(Fo)+(0.018Fo)^2^]
_refine_ls_weighting_scheme calc
_refine_ls_wR_factor_obs .0372
_reflns_number_observed 1116
_reflns_number_total 248
_reflns_observed_criterion >3sigma(I)
_cod_data_source_file lc0002.cif
_cod_data_source_block gammaAg7
_cod_depositor_comments
;
 Changing the space group from 'P -4 2 3' to 'F -4 2 3' after consulting
 the original publication. All related space group information was changed
 accordingly.

 Antanas Vaitkus,
 2017-07-04

The following automatic conversions were performed:

'_exptl_absorpt_correction_type' tag value 'spherical' was replaced
with 'sphere' value.

Automatic conversion script
Id: cif_fix_values 1646 2011-03-28 12:23:43Z adriana 

The following automatic conversions were performed:

'_refine_ls_weighting_scheme' value 'calc
w=1/[\s^2^(Fo)+(0.018Fo)^2^]' was changed to 'calc'. New tag
'_refine_ls_weighting_details' was created. The value of the new tag
was set to 'w=1/[\s^2^(Fo)+(0.018Fo)^2^]'.

Automatic conversion script
Id: cif_fix_values 3143 2015-03-26 13:38:13Z robertas 
;
_cod_original_cell_volume 1273.1(12)
_cod_database_code 2003006

loop_
_space_group_symop_id
_space_group_symop_operation_xyz
1 x,y,z
2 y,-x,-z
3 -x,-y,z
4 -y,x,-z
5 x,-y,-z
6 -y,-x,z
7 -x,y,-z
8 y,x,z
9 z,x,y
10 x,-z,-y
11 -z,-x,y
12 -x,z,-y
13 z,-x,-y
14 -x,-z,y
15 -z,x,-y
16 x,z,y
17 y,z,x
18 y,-z,-x
19 -z,-y,x
20 -y,z,-x
21 z,y,x
22 -y,-z,x
23 -z,y,-x
24 z,-y,-x
25 x,y+1/2,z+1/2
26 y,-x+1/2,-z+1/2
27 -x,-y+1/2,z+1/2
28 -y,x+1/2,-z+1/2
29 x,-y+1/2,-z+1/2
30 -y,-x+1/2,z+1/2
31 -x,y+1/2,-z+1/2
32 y,x+1/2,z+1/2
33 z,x+1/2,y+1/2
34 x,-z+1/2,-y+1/2
35 -z,-x+1/2,y+1/2
36 -x,z+1/2,-y+1/2
37 z,-x+1/2,-y+1/2
38 -x,-z+1/2,y+1/2
39 -z,x+1/2,-y+1/2
40 x,z+1/2,y+1/2
41 y,z+1/2,x+1/2
42 y,-z+1/2,-x+1/2
43 -z,-y+1/2,x+1/2
44 -y,z+1/2,-x+1/2
45 z,y+1/2,x+1/2
46 -y,-z+1/2,x+1/2
47 -z,y+1/2,-x+1/2
48 z,-y+1/2,-x+1/2
49 x+1/2,y,z+1/2
50 y+1/2,-x,-z+1/2
51 -x+1/2,-y,z+1/2
52 -y+1/2,x,-z+1/2
53 x+1/2,-y,-z+1/2
54 -y+1/2,-x,z+1/2
55 -x+1/2,y,-z+1/2
56 y+1/2,x,z+1/2
57 z+1/2,x,y+1/2
58 x+1/2,-z,-y+1/2
59 -z+1/2,-x,y+1/2
60 -x+1/2,z,-y+1/2
61 z+1/2,-x,-y+1/2
62 -x+1/2,-z,y+1/2
63 -z+1/2,x,-y+1/2
64 x+1/2,z,y+1/2
65 y+1/2,z,x+1/2
66 y+1/2,-z,-x+1/2
67 -z+1/2,-y,x+1/2
68 -y+1/2,z,-x+1/2
69 z+1/2,y,x+1/2
70 -y+1/2,-z,x+1/2
71 -z+1/2,y,-x+1/2
72 z+1/2,-y,-x+1/2
73 x+1/2,y+1/2,z
74 y+1/2,-x+1/2,-z
75 -x+1/2,-y+1/2,z
76 -y+1/2,x+1/2,-z
77 x+1/2,-y+1/2,-z
78 -y+1/2,-x+1/2,z
79 -x+1/2,y+1/2,-z
80 y+1/2,x+1/2,z
81 z+1/2,x+1/2,y
82 x+1/2,-z+1/2,-y
83 -z+1/2,-x+1/2,y
84 -x+1/2,z+1/2,-y
85 z+1/2,-x+1/2,-y
86 -x+1/2,-z+1/2,y
87 -z+1/2,x+1/2,-y
88 x+1/2,z+1/2,y
89 y+1/2,z+1/2,x
90 y+1/2,-z+1/2,-x
91 -z+1/2,-y+1/2,x
92 -y+1/2,z+1/2,-x
93 z+1/2,y+1/2,x
94 -y+1/2,-z+1/2,x
95 -z+1/2,y+1/2,-x
96 z+1/2,-y+1/2,-x

loop_
_atom_site_aniso_label
_atom_site_aniso_U_11
_atom_site_aniso_U_22
_atom_site_aniso_U_33
_atom_site_aniso_U_12
_atom_site_aniso_U_13
_atom_site_aniso_U_23
P .0288(15) .0288 .0288 0 0 0
Se1 .0468(6) .0468 .0468 -.0088 -.0088 -.0088(5)
Se2 .060(4) .060 .060 -.013 -.013 -.013(2)
Se3 .076(2) .076 .076 0 0 0
Ag1 .228(13) .228 .180(14) -.017 -.017(7) -.07(2)
Ag2 .15(2) .15 .070(3) -.030 -.030(6) .09(2)
Ag3 .29(7) .29 .29 -.12 -.12 -.12(4)

loop_
_atom_site_label
_atom_site_fract_x
_atom_site_fract_y
_atom_site_fract_z
_atom_site_U_iso_or_equiv
_atom_site_thermal_displace_type
_atom_site_occupancy
_atom_site_type_symbol
P .75 .75 .75 .0288(9) Uani 1 P
Se1 .86842(8) .86842 .86842 .0468(3) Uani 1 Se
Se2 .2298(4) .2298 .2298 .060(2) Uani .25 Se
Se3 .5 .5 .5 .0760(10) Uani 1 Se
Ag1 .0964(13) .0964 .266(2) .212(8) Uani .25(2) Ag
Ag2 .0308(13) .0308 .2703(9) .123(7) Uani .261(13) Ag
Ag3 .370(2) .370 .370 .29(4) Uani .22 Ag
